data_2222719
loop_
_publ_author_name
'Vilela, S\'ergio M. F.'
'Almeida Paz, Filipe A.'
'Tom\'e, Jo\~ao P. C.'
'de Zea Bermudez, Ver\'onica'
'Cavaleiro, Jos\'e A. S.'
'Rocha, Jo\~ao'

_publ_section_title
;
 Glycine methyl ester hydrochloride
;
_journal_coeditor_code HG2539
_journal_issue 8
_journal_name_full 'Acta Crystallographica Section E'
_journal_page_first o1970
_journal_paper_doi 10.1107/S1600536809028414
_journal_volume 65
_journal_year 2009
_chemical_formula_iupac 'C3 H8 N O2 +, Cl -'
_chemical_formula_moiety 'C3 H8 N O2 +, Cl -'
_chemical_formula_sum 'C3 H8 Cl N O2'
_chemical_formula_weight 125.55
_chemical_name_common 'Glycine methyl ester hydrochloride'
_chemical_name_systematic
;
(methoxycarbonylmethyl)ammonium chloride
;
_space_group_IT_number 14
_symmetry_cell_setting monoclinic
_symmetry_space_group_name_Hall '-P 2ybc'
_symmetry_space_group_name_H-M 'P 1 21/c 1'
_atom_sites_solution_hydrogens geom
_atom_sites_solution_primary direct
_atom_sites_solution_secondary difmap
_cell_angle_alpha 90.00
_cell_angle_beta 99.730(9)
_cell_angle_gamma 90.00
_cell_formula_units_Z 4
_cell_length_a 8.352(2)
_cell_length_b 12.505(3)
_cell_length_c 5.6369(14)
_cell_measurement_reflns_used 793
_cell_measurement_temperature 150(2)
_cell_measurement_theta_max 24.77
_cell_measurement_theta_min 2.96
_cell_volume 580.3(2)
_computing_cell_refinement 'SAINT-Plus (Bruker, 2005)'
_computing_data_collection 'APEX2 (Bruker, 2006)'
_computing_data_reduction 'SAINT-Plus (Bruker, 2005)'
_computing_molecular_graphics 'DIAMOND (Brandenburg, 2009)'
_computing_publication_material 'SHELXTL (Sheldrick, 2008)'
_computing_structure_refinement 'SHELXTL (Sheldrick, 2008)'
_computing_structure_solution 'SHELXTL (Sheldrick, 2008)'
_diffrn_ambient_temperature 150(2)
_diffrn_measured_fraction_theta_full 0.983
_diffrn_measured_fraction_theta_max 0.983
_diffrn_measurement_device_type 'Bruker X8 Kappa CCD APEXII'
_diffrn_measurement_method \f
_diffrn_radiation_monochromator graphite
_diffrn_radiation_source 'fine-focus sealed tube'
_diffrn_radiation_type MoK\a
_diffrn_radiation_wavelength 0.71073
_diffrn_reflns_av_R_equivalents 0.0696
_diffrn_reflns_av_sigmaI/netI 0.1100
_diffrn_reflns_limit_h_max 11
_diffrn_reflns_limit_h_min -11
_diffrn_reflns_limit_k_max 16
_diffrn_reflns_limit_k_min -17
_diffrn_reflns_limit_l_max 7
_diffrn_reflns_limit_l_min -7
_diffrn_reflns_number 5189
_diffrn_reflns_theta_full 29.13
_diffrn_reflns_theta_max 29.13
_diffrn_reflns_theta_min 4.01
_exptl_absorpt_coefficient_mu 0.553
_exptl_absorpt_correction_T_max 0.9890
_exptl_absorpt_correction_T_min 0.9571
_exptl_absorpt_correction_type multi-scan
_exptl_absorpt_process_details '(SADABS; Sheldrick, 1997)'
_exptl_crystal_colour Colourless
_exptl_crystal_density_diffrn 1.437
_exptl_crystal_density_method 'not measured'
_exptl_crystal_description Needle
_exptl_crystal_F_000 264
_exptl_crystal_size_max 0.08
_exptl_crystal_size_mid 0.02
_exptl_crystal_size_min 0.02
_refine_diff_density_max 1.050
_refine_diff_density_min -0.549
_refine_ls_extinction_method none
_refine_ls_goodness_of_fit_ref 1.084
_refine_ls_hydrogen_treatment constr
_refine_ls_matrix_type full
_refine_ls_number_parameters 66
_refine_ls_number_reflns 1539
_refine_ls_number_restraints 0
_refine_ls_restrained_S_all 1.084
_refine_ls_R_factor_all 0.1338
_refine_ls_R_factor_gt 0.0692
_refine_ls_shift/su_max 0.000
_refine_ls_shift/su_mean 0.000
_refine_ls_structure_factor_coef Fsqd
_refine_ls_weighting_details 'calc w=1/[\s^2^(Fo^2^)+(0.0649P)^2^+1.246P] where P=(Fo^2^+2Fc^2^)/3'
_refine_ls_weighting_scheme calc
_refine_ls_wR_factor_gt 0.1610
_refine_ls_wR_factor_ref 0.1837
_reflns_number_gt 923
_reflns_number_total 1539
_reflns_threshold_expression I>2\s(I)
_cod_data_source_file hg2539.cif
_cod_data_source_block I
_cod_depositor_comments
;
The following automatic conversions were performed:
'_symmetry_cell_setting' value 'Monoclinic' changed to 'monoclinic'
according to '/home/saulius/struct/CIF-dictionaries/cif_core.dic'
dictionary named 'cif_core.dic' version 2.4.1 from
2010-06-29.

'_exptl_absorpt_correction_type' value 'Multi-scan' changed
to 'multi-scan' according to
'/home/saulius/struct/CIF-dictionaries/cif_core.dic' dictionary named
'cif_core.dic' version 2.4.1 from 2010-06-29.

Automatic conversion script
Id: cif_fix_enum 1527 2010-12-29 10:47:43Z saulius 

The following automatic conversions were performed:

'_symmetry_cell_setting' value 'Monoclinic' changed to 'monoclinic'
according to /home/saulius/struct/CIF-dictionaries/cif_core.dic
dictionary named 'cif_core.dic' version 2.4.1 from
2010-06-29.

'_exptl_absorpt_correction_type' value 'Multi-scan'
changed to 'multi-scan' according to
/home/saulius/struct/CIF-dictionaries/cif_core.dic dictionary named
'cif_core.dic' version 2.4.1 from 2010-06-29.

Automatic conversion script
Id: cif_fix_values 1715 2011-07-08 13:25:40Z adriana 
;
_cod_original_sg_symbol_H-M 'P 21/c'
_cod_database_code 2222719
_cod_database_fobs_code 2222719

loop_
_symmetry_equiv_pos_as_xyz
'x, y, z'
'-x, y+1/2, -z+1/2'
'-x, -y, -z'
'x, -y-1/2, z-1/2'

loop_
_atom_site_type_symbol
_atom_site_label
_atom_site_fract_x
_atom_site_fract_y
_atom_site_fract_z
_atom_site_U_iso_or_equiv
_atom_site_adp_type
_atom_site_calc_flag
_atom_site_refinement_flags
_atom_site_occupancy
_atom_site_disorder_assembly
_atom_site_disorder_group
Cl Cl1 0.47434(13) 0.11638(8) 0.24634(19) 0.0210(3) Uani d . 1 . .
C C1 0.7947(5) 0.0942(3) 0.8596(8) 0.0200(10) Uani d . 1 . .
H H1D 0.7834 0.0155 0.8502 0.024 Uiso calc R 1 . .
H H1E 0.8397 0.1135 1.0280 0.024 Uiso calc R 1 . .
C C2 0.9087(5) 0.1308(3) 0.6967(8) 0.0190(9) Uani d . 1 . .
C C3 1.1805(6) 0.1209(5) 0.6290(10) 0.0348(12) Uani d . 1 . .
H H3A 1.1348 0.1161 0.4573 0.052 Uiso calc R 1 . .
H H3B 1.2733 0.0723 0.6660 0.052 Uiso calc R 1 . .
H H3C 1.2163 0.1944 0.6682 0.052 Uiso calc R 1 . .
N N1 0.6341(4) 0.1443(3) 0.7897(6) 0.0178(8) Uani d . 1 . .
H H1A 0.6452 0.2167 0.7915 0.027 Uiso calc R 1 . .
H H1B 0.5683 0.1246 0.8954 0.027 Uiso calc R 1 . .
H H1C 0.5895 0.1225 0.6390 0.027 Uiso calc R 1 . .
O O1 1.0566(4) 0.0911(3) 0.7714(6) 0.0295(8) Uani d . 1 . .
O O2 0.8701(4) 0.1866(3) 0.5246(6) 0.0251(8) Uani d . 1 . .

loop_
_atom_site_aniso_label
_atom_site_aniso_U_11
_atom_site_aniso_U_22
_atom_site_aniso_U_33
_atom_site_aniso_U_12
_atom_site_aniso_U_13
_atom_site_aniso_U_23
Cl1 0.0258(6) 0.0195(5) 0.0182(6) -0.0065(5) 0.0049(4) -0.0014(5)
C1 0.016(2) 0.014(2) 0.030(3) -0.0018(17) 0.0031(17) 0.0025(17)
C2 0.021(2) 0.0111(19) 0.026(3) -0.0028(16) 0.0058(17) -0.0028(18)
C3 0.020(2) 0.040(3) 0.047(3) 0.000(2) 0.013(2) 0.003(3)
N1 0.0204(19) 0.0166(18) 0.017(2) 0.0018(14) 0.0050(14) -0.0001(14)
O1 0.0223(18) 0.0313(18) 0.036(2) 0.0042(15) 0.0086(14) 0.0102(16)
O2 0.0268(18) 0.0239(17) 0.0253(19) 0.0024(14) 0.0065(14) 0.0065(14)

loop_
_atom_type_symbol
_atom_type_description
_atom_type_scat_dispersion_real
_atom_type_scat_dispersion_imag
_atom_type_scat_source
C C 0.0033 0.0016 'International Tables Vol C Tables 4.2.6.8 and 6.1.1.4'
H H 0.0000 0.0000 'International Tables Vol C Tables 4.2.6.8 and 6.1.1.4'
N N 0.0061 0.0033 'International Tables Vol C Tables 4.2.6.8 and 6.1.1.4'
O O 0.0106 0.0060 'International Tables Vol C Tables 4.2.6.8 and 6.1.1.4'
Cl Cl 0.1484 0.1585 'International Tables Vol C Tables 4.2.6.8 and 6.1.1.4'

loop_
_geom_angle_atom_site_label_1
_geom_angle_atom_site_label_2
_geom_angle_atom_site_label_3
_geom_angle_site_symmetry_1
_geom_angle_site_symmetry_3
_geom_angle
_geom_angle_publ_flag
N1 C1 C2 . . 110.5(4) no
N1 C1 H1D . . 109.6 no
C2 C1 H1D . . 109.6 no
N1 C1 H1E . . 109.6 no
C2 C1 H1E . . 109.6 no
H1D C1 H1E . . 108.1 no
O2 C2 O1 . . 125.7(4) no
O2 C2 C1 . . 124.2(4) no
O1 C2 C1 . . 110.1(4) no
O1 C3 H3A . . 109.5 no
O1 C3 H3B . . 109.5 no
H3A C3 H3B . . 109.5 no
O1 C3 H3C . . 109.5 no
H3A C3 H3C . . 109.5 no
H3B C3 H3C . . 109.5 no
C1 N1 H1A . . 109.5 no
C1 N1 H1B . . 109.5 no
H1A N1 H1B . . 109.5 no
C1 N1 H1C . . 109.5 no
H1A N1 H1C . . 109.5 no
H1B N1 H1C . . 109.5 no
C2 O1 C3 . . 115.9(4) no

loop_
_geom_bond_atom_site_label_1
_geom_bond_atom_site_label_2
_geom_bond_site_symmetry_2
_geom_bond_distance
_geom_bond_publ_flag
C1 N1 . 1.472(5) no
C1 C2 . 1.502(6) no
C1 H1D . 0.9900 no
C1 H1E . 0.9900 no
C2 O2 . 1.194(5) no
C2 O1 . 1.332(5) no
C3 O1 . 1.461(5) no
C3 H3A . 0.9800 no
C3 H3B . 0.9800 no
C3 H3C . 0.9800 no
N1 H1A . 0.9100 no
N1 H1B . 0.9100 no
N1 H1C . 0.9100 no

loop_
_geom_hbond_atom_site_label_D
_geom_hbond_atom_site_label_H
_geom_hbond_atom_site_label_A
_geom_hbond_site_symmetry_A
_geom_hbond_distance_DH
_geom_hbond_distance_HA
_geom_hbond_distance_DA
_geom_hbond_angle_DHA
N1 H1A Cl1 4_566 0.91 2.52 3.269(4) 140.3
N1 H1B Cl1 1_556 0.91 2.25 3.112(4) 157.9
N1 H1C Cl1 . 0.91 2.26 3.147(4) 164.5
C1 H1D Cl1 3_656 0.99 2.69 3.448(4) 133
C1 H1E O2 4_566 0.99 2.51 2.928(4) 105

loop_
_geom_torsion_atom_site_label_1
_geom_torsion_atom_site_label_2
_geom_torsion_atom_site_label_3
_geom_torsion_atom_site_label_4
_geom_torsion_site_symmetry_1
_geom_torsion_site_symmetry_2
_geom_torsion_site_symmetry_3
_geom_torsion_site_symmetry_4
_geom_torsion
_geom_torsion_publ_flag
N1 C1 C2 O2 . . . . -5.0(6) no
N1 C1 C2 O1 . . . . 175.7(3) no
O2 C2 O1 C3 . . . . 0.9(7) no
C1 C2 O1 C3 . . . . -179.7(4) no

loop_
_cod_related_entry_id
_cod_related_entry_database
_cod_related_entry_code
1 ChemSpider 109430
